data_4025082
loop_
_publ_author_name
'Gary J. Richards'
'Jonathan P. Hill'
'Navaneetha K. Subbaiyan'
'Francis D'Souza'
'Paul A. Karr'
'Mark R. J. Elsegood'
'Simon J. Teat'
'Toshiyuki Mori'
'Katsuhiko Ariga'

_publ_section_title
;
Pyrazinacenes: Aza Analogues of Acenes
;
_journal_name_full 'Journal of Organic Chemistry'
_journal_page_first 8914
_journal_page_last 8923
_journal_paper_doi 10.1021/jo901832n
_journal_volume 74
_journal_year 2009
_chemical_formula_moiety 'C22 H10 N8'
_chemical_formula_sum 'C22 H10 N8'
_chemical_formula_weight 386.38
_chemical_name_systematic
;
 ?
;
_space_group_IT_number 15
_symmetry_cell_setting monoclinic
_symmetry_space_group_name_Hall '-C 2yc'
_symmetry_space_group_name_H-M 'C 1 2/c 1'
_atom_sites_solution_hydrogens geom
_atom_sites_solution_primary direct
_atom_sites_solution_secondary difmap
_audit_creation_method SHELXL-97
_cell_angle_alpha 90.00
_cell_angle_beta 132.782(2)
_cell_angle_gamma 90.00
_cell_formula_units_Z 16
_cell_length_a 19.1050(16)
_cell_length_b 38.439(3)
_cell_length_c 13.5450(11)
_cell_measurement_reflns_used 7489
_cell_measurement_temperature 150(2)
_cell_measurement_theta_max 30.20
_cell_measurement_theta_min 3.17
_cell_volume 7300.6(10)
_computing_cell_refinement 'Bruker SAINT'
_computing_data_collection 'Bruker APEX 2'
_computing_data_reduction 'Bruker SAINT'
_computing_molecular_graphics 'Bruker SHELXTL'
_computing_publication_material 'Bruker SHELXTL and local programs'
_computing_structure_refinement 'SHELXL-97 (Sheldrick, 2008)'
_computing_structure_solution 'SIR 2004 (Altomare et al, 2004)'
_diffrn_ambient_temperature 150(2)
_diffrn_measured_fraction_theta_full 0.995
_diffrn_measured_fraction_theta_max 0.995
_diffrn_measurement_device_type 'Bruker APEX II CCD diffractometer'
_diffrn_measurement_method '\w rotation with narrow frames'
_diffrn_radiation_monochromator 'silicon 111'
_diffrn_radiation_source 'Advanced Light Source station 11.3.1'
_diffrn_radiation_type synchrotron
_diffrn_radiation_wavelength 0.7749
_diffrn_reflns_av_R_equivalents 0.0509
_diffrn_reflns_av_sigmaI/netI 0.0387
_diffrn_reflns_limit_h_max 24
_diffrn_reflns_limit_h_min -24
_diffrn_reflns_limit_k_max 49
_diffrn_reflns_limit_k_min -49
_diffrn_reflns_limit_l_max 17
_diffrn_reflns_limit_l_min -17
_diffrn_reflns_number 43122
_diffrn_reflns_theta_full 30.26
_diffrn_reflns_theta_max 30.26
_diffrn_reflns_theta_min 3.17
_diffrn_standards_decay_% 0
_diffrn_standards_number 0
_exptl_absorpt_coefficient_mu 0.091
_exptl_absorpt_correction_T_max 0.999
_exptl_absorpt_correction_T_min 0.973
_exptl_absorpt_correction_type multi-scan
_exptl_absorpt_process_details 'SADABS v2008/1, Sheldrick, G.M., (2008)'
_exptl_crystal_colour orange
_exptl_crystal_density_diffrn 1.406
_exptl_crystal_density_method 'not measured'
_exptl_crystal_description plate
_exptl_crystal_F_000 3168
_exptl_crystal_size_max 0.30
_exptl_crystal_size_mid 0.15
_exptl_crystal_size_min 0.01
_refine_diff_density_max 0.296
_refine_diff_density_min -0.201
_refine_diff_density_rms 0.036
_refine_ls_extinction_method none
_refine_ls_goodness_of_fit_ref 1.001
_refine_ls_hydrogen_treatment constr
_refine_ls_matrix_type full
_refine_ls_number_parameters 541
_refine_ls_number_reflns 8365
_refine_ls_number_restraints 0
_refine_ls_restrained_S_all 1.001
_refine_ls_R_factor_all 0.0724
_refine_ls_R_factor_gt 0.0415
_refine_ls_shift/su_max 0.001
_refine_ls_shift/su_mean 0.000
_refine_ls_structure_factor_coef Fsqd
_refine_ls_weighting_details 'calc w=1/[\s^2^(Fo^2^)+(0.0551P)^2^+2.8041P] where P=(Fo^2^+2Fc^2^)/3'
_refine_ls_weighting_scheme calc
_refine_ls_wR_factor_gt 0.1025
_refine_ls_wR_factor_ref 0.1213
_reflns_number_gt 5597
_reflns_number_total 8365
_reflns_threshold_expression I>2\s(I)
_cod_data_source_file jo901832n_si_003.cif
_cod_data_source_block jph3
_cod_original_sg_symbol_H-M C2/c
_cod_database_code 4025082

loop_
_symmetry_equiv_pos_as_xyz
'x, y, z'
'-x, y, -z+1/2'
'x+1/2, y+1/2, z'
'-x+1/2, y+1/2, -z+1/2'
'-x, -y, -z'
'x, -y, z-1/2'
'-x+1/2, -y+1/2, -z'
'x+1/2, -y+1/2, z-1/2'

loop_
_atom_site_label
_atom_site_type_symbol
_atom_site_fract_x
_atom_site_fract_y
_atom_site_fract_z
_atom_site_U_iso_or_equiv
_atom_site_adp_type
_atom_site_occupancy
_atom_site_symmetry_multiplicity
_atom_site_calc_flag
_atom_site_refinement_flags
_atom_site_disorder_assembly
_atom_site_disorder_group
N1 N 0.36812(10) 0.43554(3) 0.44830(13) 0.0424(3) Uani 1 1 d . . .
C1 C 0.33152(10) 0.46090(4) 0.38962(14) 0.0342(3) Uani 1 1 d . . .
C2 C 0.28770(10) 0.49349(4) 0.31822(14) 0.0311(3) Uani 1 1 d . . .
N2 N 0.32659(8) 0.52195(3) 0.38934(12) 0.0322(3) Uani 1 1 d . . .
C3 C 0.28711(10) 0.55244(3) 0.31966(14) 0.0300(3) Uani 1 1 d . . .
N3 N 0.32248(8) 0.58176(3) 0.39208(11) 0.0324(3) Uani 1 1 d . . .
C4 C 0.28517(10) 0.61113(4) 0.32141(14) 0.0302(3) Uani 1 1 d . . .
N4 N 0.31789(8) 0.64157(3) 0.39256(12) 0.0322(3) Uani 1 1 d . . .
C5 C 0.28303(10) 0.67089(4) 0.32605(14) 0.0302(3) Uani 1 1 d . . .
C6 C 0.21051(10) 0.67111(4) 0.17780(14) 0.0307(3) Uani 1 1 d . . .
N5 N 0.18063(8) 0.64237(3) 0.10840(11) 0.0319(3) Uani 1 1 d . . .
C7 C 0.21480(10) 0.61147(4) 0.17724(14) 0.0299(3) Uani 1 1 d . . .
N6 N 0.17716(8) 0.58236(3) 0.10462(11) 0.0320(3) Uani 1 1 d . . .
C8 C 0.21164(10) 0.55276(4) 0.17578(14) 0.0309(3) Uani 1 1 d . . .
N7 N 0.16995(8) 0.52249(3) 0.10512(12) 0.0329(3) Uani 1 1 d . . .
C9 C 0.20612(10) 0.49382(4) 0.17546(14) 0.0317(3) Uani 1 1 d . . .
C10 C 0.15882(11) 0.46162(4) 0.10364(15) 0.0355(3) Uani 1 1 d . . .
N8 N 0.11975(10) 0.43660(3) 0.04464(13) 0.0438(3) Uani 1 1 d . . .
C11 C 0.31939(10) 0.70295(4) 0.40845(15) 0.0334(3) Uani 1 1 d . . .
C12 C 0.33754(13) 0.70160(4) 0.52654(17) 0.0467(4) Uani 1 1 d . . .
H12 H 0.3269 0.6805 0.5513 0.056 Uiso 1 1 calc R . .
C13 C 0.37076(15) 0.73035(4) 0.60818(19) 0.0591(5) Uani 1 1 d . . .
H13 H 0.3824 0.7290 0.6883 0.071 Uiso 1 1 calc R . .
C14 C 0.38725(13) 0.76113(4) 0.57423(18) 0.0511(4) Uani 1 1 d . . .
H14 H 0.4088 0.7811 0.6295 0.061 Uiso 1 1 calc R . .
C15 C 0.37232(12) 0.76253(4) 0.46018(17) 0.0473(4) Uani 1 1 d . . .
H15 H 0.3854 0.7835 0.4380 0.057 Uiso 1 1 calc R . .
C16 C 0.33829(11) 0.73376(4) 0.37631(16) 0.0418(4) Uani 1 1 d . . .
H16 H 0.3280 0.7351 0.2972 0.050 Uiso 1 1 calc R . .
C17 C 0.16735(10) 0.70375(4) 0.09912(14) 0.0339(3) Uani 1 1 d . . .
C18 C 0.12508(11) 0.72785(4) 0.12218(16) 0.0402(4) Uani 1 1 d . . .
H18 H 0.1246 0.7238 0.1910 0.048 Uiso 1 1 calc R . .
C19 C 0.08383(12) 0.75761(4) 0.04423(18) 0.0477(4) Uani 1 1 d . . .
H19 H 0.0542 0.7738 0.0590 0.057 Uiso 1 1 calc R . .
C20 C 0.08516(13) 0.76406(5) -0.05439(19) 0.0563(5) Uani 1 1 d . . .
H20 H 0.0582 0.7849 -0.1057 0.068 Uiso 1 1 calc R . .
C21 C 0.12586(14) 0.74010(5) -0.0781(2) 0.0628(5) Uani 1 1 d . . .
H21 H 0.1264 0.7444 -0.1467 0.075 Uiso 1 1 calc R . .
C22 C 0.16595(13) 0.70985(5) -0.00290(17) 0.0494(4) Uani 1 1 d . . .
H22 H 0.1926 0.6932 -0.0214 0.059 Uiso 1 1 calc R . .
N9 N 0.10217(11) 0.66128(4) 0.26525(18) 0.0567(4) Uani 1 1 d . . .
C23 C 0.07847(11) 0.63373(4) 0.26289(17) 0.0414(4) Uani 1 1 d . . .
C24 C 0.04117(10) 0.60045(4) 0.25797(15) 0.0345(3) Uani 1 1 d . . .
N10 N 0.08306(8) 0.57188(3) 0.26810(12) 0.0346(3) Uani 1 1 d . . .
C25 C 0.04203(10) 0.54179(4) 0.25992(14) 0.0328(3) Uani 1 1 d . . .
N11 N 0.08508(9) 0.51214(3) 0.27262(12) 0.0352(3) Uani 1 1 d . . .
C26 C 0.04329(10) 0.48304(4) 0.26250(15) 0.0334(3) Uani 1 1 d . . .
N12 N 0.08523(9) 0.45243(3) 0.27419(12) 0.0355(3) Uani 1 1 d . . .
C27 C 0.04393(10) 0.42350(4) 0.26134(14) 0.0338(3) Uani 1 1 d . . .
C28 C 0.08964(10) 0.39111(4) 0.26968(14) 0.0340(3) Uani 1 1 d . . .
C29 C 0.18927(10) 0.38889(4) 0.36587(15) 0.0353(3) Uani 1 1 d . . .
H29 H 0.2262 0.4077 0.4258 0.042 Uiso 1 1 calc R . .
C30 C 0.23379(11) 0.35930(4) 0.37351(16) 0.0405(4) Uani 1 1 d . . .
H30 H 0.3014 0.3578 0.4388 0.049 Uiso 1 1 calc R . .
C31 C 0.18035(12) 0.33184(4) 0.28651(18) 0.0452(4) Uani 1 1 d . . .
H31 H 0.2112 0.3113 0.2934 0.054 Uiso 1 1 calc R . .
C32 C 0.08195(12) 0.33427(4) 0.18933(18) 0.0473(4) Uani 1 1 d . . .
H32 H 0.0455 0.3156 0.1283 0.057 Uiso 1 1 calc R . .
C33 C 0.03631(11) 0.36368(4) 0.18030(16) 0.0416(4) Uani 1 1 d . . .
H33 H -0.0313 0.3652 0.1133 0.050 Uiso 1 1 calc R . .
N13 N 0.39847(10) 0.67270(3) 0.24397(16) 0.0470(3) Uani 1 1 d . . .
C34 C 0.42337(10) 0.64569(4) 0.24362(16) 0.0355(3) Uani 1 1 d . . .
C35 C 0.46016(10) 0.61252(3) 0.24487(14) 0.0311(3) Uani 1 1 d . . .
N14 N 0.41910(8) 0.58397(3) 0.23672(12) 0.0311(3) Uani 1 1 d . . .
C36 C 0.45866(10) 0.55384(3) 0.24172(14) 0.0296(3) Uani 1 1 d . . .
N15 N 0.41598(8) 0.52432(3) 0.23007(12) 0.0322(3) Uani 1 1 d . . .
C37 C 0.45709(10) 0.49514(4) 0.23851(14) 0.0311(3) Uani 1 1 d . . .
N16 N 0.41546(8) 0.46455(3) 0.22814(12) 0.0329(3) Uani 1 1 d . . .
C38 C 0.45663(10) 0.43559(4) 0.24021(14) 0.0307(3) Uani 1 1 d . . .
C39 C 0.41416(10) 0.40317(4) 0.23784(14) 0.0314(3) Uani 1 1 d . . .
C40 C 0.31512(10) 0.39940(4) 0.14558(15) 0.0358(3) Uani 1 1 d . . .
H40 H 0.2752 0.4171 0.0811 0.043 Uiso 1 1 calc R . .
C41 C 0.27540(11) 0.36979(4) 0.14839(17) 0.0429(4) Uani 1 1 d . . .
H41 H 0.2081 0.3671 0.0854 0.051 Uiso 1 1 calc R . .
C42 C 0.33331(12) 0.34401(4) 0.24254(18) 0.0441(4) Uani 1 1 d . . .
H42 H 0.3057 0.3236 0.2434 0.053 Uiso 1 1 calc R . .
C43 C 0.43116(12) 0.34799(4) 0.33518(17) 0.0423(4) Uani 1 1 d . . .
H43 H 0.4708 0.3305 0.4010 0.051 Uiso 1 1 calc R . .
C44 C 0.47164(11) 0.37727(4) 0.33240(15) 0.0365(3) Uani 1 1 d . . .
H44 H 0.5390 0.3797 0.3954 0.044 Uiso 1 1 calc R . .

loop_
_atom_site_aniso_label
_atom_site_aniso_U_11
_atom_site_aniso_U_22
_atom_site_aniso_U_33
_atom_site_aniso_U_23
_atom_site_aniso_U_13
_atom_site_aniso_U_12
N1 0.0453(8) 0.0385(7) 0.0378(7) 0.0025(6) 0.0260(7) 0.0008(6)
C1 0.0363(8) 0.0347(8) 0.0298(8) -0.0027(6) 0.0218(7) -0.0024(6)
C2 0.0316(7) 0.0333(7) 0.0301(7) 0.0004(6) 0.0216(7) 0.0010(6)
N2 0.0336(6) 0.0342(6) 0.0284(6) 0.0009(5) 0.0209(6) 0.0014(5)
C3 0.0308(7) 0.0327(7) 0.0279(7) -0.0004(5) 0.0204(7) 0.0012(5)
N3 0.0335(6) 0.0328(6) 0.0279(6) -0.0001(5) 0.0196(6) 0.0013(5)
C4 0.0293(7) 0.0340(7) 0.0279(7) -0.0008(5) 0.0196(6) 0.0006(6)
N4 0.0330(6) 0.0316(6) 0.0310(6) -0.0003(5) 0.0213(6) 0.0014(5)
C5 0.0297(7) 0.0341(7) 0.0325(8) 0.0004(6) 0.0233(7) 0.0006(6)
C6 0.0296(7) 0.0360(8) 0.0317(8) 0.0019(6) 0.0229(7) 0.0038(6)
N5 0.0332(6) 0.0338(6) 0.0298(6) 0.0022(5) 0.0218(6) 0.0040(5)
C7 0.0293(7) 0.0347(7) 0.0277(7) 0.0014(5) 0.0202(6) 0.0036(6)
N6 0.0333(6) 0.0339(6) 0.0282(6) 0.0000(5) 0.0206(6) 0.0031(5)
C8 0.0312(7) 0.0346(7) 0.0281(7) -0.0008(6) 0.0206(7) 0.0023(6)
N7 0.0350(7) 0.0345(6) 0.0291(6) -0.0025(5) 0.0217(6) 0.0019(5)
C9 0.0332(7) 0.0339(7) 0.0301(7) -0.0028(6) 0.0224(7) 0.0009(6)
C10 0.0363(8) 0.0361(8) 0.0310(8) 0.0001(6) 0.0216(7) 0.0046(6)
N8 0.0442(8) 0.0407(7) 0.0389(7) -0.0050(6) 0.0252(7) 0.0000(6)
C11 0.0324(7) 0.0325(7) 0.0351(8) 0.0007(6) 0.0229(7) 0.0013(6)
C12 0.0681(12) 0.0343(8) 0.0461(10) -0.0043(7) 0.0422(10) -0.0064(7)
C13 0.0909(15) 0.0444(10) 0.0509(11) -0.0103(8) 0.0517(11) -0.0102(9)
C14 0.0595(11) 0.0376(9) 0.0510(10) -0.0104(7) 0.0354(10) -0.0058(8)
C15 0.0484(10) 0.0356(8) 0.0521(10) 0.0004(7) 0.0319(9) -0.0078(7)
C16 0.0433(9) 0.0413(9) 0.0423(9) 0.0000(7) 0.0297(8) -0.0063(7)
C17 0.0329(7) 0.0341(7) 0.0320(8) 0.0017(6) 0.0210(7) 0.0024(6)
C18 0.0436(9) 0.0354(8) 0.0425(9) 0.0002(7) 0.0296(8) 0.0042(7)
C19 0.0468(10) 0.0340(8) 0.0526(10) -0.0009(7) 0.0299(9) 0.0060(7)
C20 0.0561(11) 0.0429(10) 0.0571(11) 0.0179(8) 0.0334(10) 0.0121(8)
C21 0.0728(13) 0.0691(13) 0.0575(12) 0.0292(10) 0.0486(11) 0.0233(10)
C22 0.0584(11) 0.0540(10) 0.0480(10) 0.0160(8) 0.0410(9) 0.0187(8)
N9 0.0629(10) 0.0458(8) 0.0908(12) -0.0062(8) 0.0639(10) -0.0057(7)
C23 0.0404(9) 0.0439(9) 0.0553(10) -0.0025(7) 0.0386(8) -0.0006(7)
C24 0.0323(8) 0.0405(8) 0.0350(8) -0.0005(6) 0.0246(7) -0.0013(6)
N10 0.0315(6) 0.0410(7) 0.0367(7) -0.0013(5) 0.0252(6) -0.0015(5)
C25 0.0293(7) 0.0417(8) 0.0307(7) -0.0005(6) 0.0218(7) -0.0003(6)
N11 0.0330(7) 0.0415(7) 0.0374(7) -0.0008(5) 0.0264(6) 0.0000(5)
C26 0.0301(7) 0.0417(8) 0.0324(8) -0.0005(6) 0.0228(7) 0.0002(6)
N12 0.0326(7) 0.0429(7) 0.0357(7) -0.0001(5) 0.0250(6) 0.0012(5)
C27 0.0308(7) 0.0446(8) 0.0270(7) 0.0001(6) 0.0200(7) 0.0003(6)
C28 0.0326(8) 0.0426(8) 0.0323(8) 0.0000(6) 0.0242(7) -0.0004(6)
C29 0.0346(8) 0.0412(8) 0.0355(8) -0.0026(6) 0.0260(7) -0.0027(6)
C30 0.0342(8) 0.0508(9) 0.0428(9) 0.0023(7) 0.0287(8) 0.0025(7)
C31 0.0507(10) 0.0431(9) 0.0601(11) -0.0026(8) 0.0449(9) 0.0013(7)
C32 0.0470(10) 0.0517(10) 0.0546(10) -0.0167(8) 0.0391(9) -0.0103(8)
C33 0.0344(8) 0.0546(10) 0.0382(9) -0.0069(7) 0.0257(8) -0.0032(7)
N13 0.0489(8) 0.0373(7) 0.0718(10) -0.0040(7) 0.0477(8) -0.0017(6)
C34 0.0351(8) 0.0349(8) 0.0451(9) -0.0020(6) 0.0307(7) -0.0029(6)
C35 0.0315(7) 0.0326(7) 0.0328(7) -0.0006(6) 0.0233(7) 0.0008(6)
N14 0.0310(6) 0.0315(6) 0.0347(7) -0.0005(5) 0.0239(6) 0.0005(5)
C36 0.0294(7) 0.0321(7) 0.0305(7) 0.0003(5) 0.0216(6) 0.0003(5)
N15 0.0320(6) 0.0326(6) 0.0377(7) -0.0001(5) 0.0259(6) -0.0011(5)
C37 0.0318(7) 0.0329(7) 0.0338(8) 0.0016(6) 0.0243(7) 0.0007(6)
N16 0.0326(6) 0.0330(6) 0.0370(7) -0.0002(5) 0.0252(6) -0.0021(5)
C38 0.0303(7) 0.0337(7) 0.0289(7) 0.0005(6) 0.0204(6) 0.0002(6)
C39 0.0346(7) 0.0316(7) 0.0347(8) -0.0028(6) 0.0262(7) -0.0020(6)
C40 0.0353(8) 0.0362(8) 0.0425(8) 0.0001(6) 0.0290(7) 0.0015(6)
C41 0.0381(8) 0.0466(9) 0.0538(10) -0.0065(8) 0.0351(8) -0.0065(7)
C42 0.0553(10) 0.0339(8) 0.0649(11) -0.0031(7) 0.0495(10) -0.0059(7)
C43 0.0518(10) 0.0340(8) 0.0516(10) 0.0068(7) 0.0393(9) 0.0026(7)
C44 0.0358(8) 0.0371(8) 0.0367(8) 0.0019(6) 0.0246(7) -0.0005(6)

loop_
_atom_type_symbol
_atom_type_description
_atom_type_scat_dispersion_real
_atom_type_scat_dispersion_imag
_atom_type_scat_source
C C 0.0033 0.0016 'International Tables Vol C Tables 4.2.6.8 and 6.1.1.4'
H H 0.0000 0.0000 'International Tables Vol C Tables 4.2.6.8 and 6.1.1.4'
N N 0.0061 0.0033 'International Tables Vol C Tables 4.2.6.8 and 6.1.1.4'

loop_
_geom_angle_atom_site_label_1
_geom_angle_atom_site_label_2
_geom_angle_atom_site_label_3
_geom_angle
_geom_angle_site_symmetry_1
_geom_angle_site_symmetry_3
_geom_angle_publ_flag
N1 C1 C2 178.40(18) . . ?
N2 C2 C9 122.54(12) . . ?
N2 C2 C1 116.74(13) . . ?
C9 C2 C1 120.71(12) . . ?
C2 N2 C3 116.02(12) . . ?
N3 C3 N2 116.71(12) . . ?
N3 C3 C8 122.00(12) . . ?
N2 C3 C8 121.29(12) . . ?
C4 N3 C3 115.48(12) . . ?
N3 C4 N4 116.97(12) . . ?
N3 C4 C7 122.41(12) . . ?
N4 C4 C7 120.61(12) . . ?
C5 N4 C4 118.46(12) . . ?
N4 C5 C6 120.74(12) . . ?
N4 C5 C11 116.05(12) . . ?
C6 C5 C11 123.20(12) . . ?
N5 C6 C5 121.55(12) . . ?
N5 C6 C17 116.20(13) . . ?
C5 C6 C17 122.25(12) . . ?
C6 N5 C7 118.07(12) . . ?
N6 C7 N5 117.16(12) . . ?
N6 C7 C4 122.31(12) . . ?
N5 C7 C4 120.48(12) . . ?
C7 N6 C8 115.28(12) . . ?
N6 C8 N7 116.82(12) . . ?
N6 C8 C3 122.24(12) . . ?
N7 C8 C3 120.91(12) . . ?
C9 N7 C8 116.07(12) . . ?
N7 C9 C2 122.73(12) . . ?
N7 C9 C10 116.82(13) . . ?
C2 C9 C10 120.43(12) . . ?
N8 C10 C9 178.50(19) . . ?
C12 C11 C16 118.52(14) . . ?
C12 C11 C5 117.33(13) . . ?
C16 C11 C5 124.12(13) . . ?
C13 C12 C11 120.90(15) . . ?
C13 C12 H12 119.5 . . ?
C11 C12 H12 119.5 . . ?
C12 C13 C14 120.35(17) . . ?
C12 C13 H13 119.8 . . ?
C14 C13 H13 119.8 . . ?
C15 C14 C13 119.34(15) . . ?
C15 C14 H14 120.3 . . ?
C13 C14 H14 120.3 . . ?
C14 C15 C16 120.97(15) . . ?
C14 C15 H15 119.5 . . ?
C16 C15 H15 119.5 . . ?
C15 C16 C11 119.87(15) . . ?
C15 C16 H16 120.1 . . ?
C11 C16 H16 120.1 . . ?
C22 C17 C18 119.28(14) . . ?
C22 C17 C6 119.03(13) . . ?
C18 C17 C6 121.64(13) . . ?
C19 C18 C17 119.60(15) . . ?
C19 C18 H18 120.2 . . ?
C17 C18 H18 120.2 . . ?
C20 C19 C18 120.90(16) . . ?
C20 C19 H19 119.5 . . ?
C18 C19 H19 119.5 . . ?
C19 C20 C21 119.47(16) . . ?
C19 C20 H20 120.3 . . ?
C21 C20 H20 120.3 . . ?
C20 C21 C22 120.51(17) . . ?
C20 C21 H21 119.7 . . ?
C22 C21 H21 119.7 . . ?
C17 C22 C21 120.20(16) . . ?
C17 C22 H22 119.9 . . ?
C21 C22 H22 119.9 . . ?
N9 C23 C24 174.56(16) . . ?
N10 C24 C24 123.02(8) . 2 ?
N10 C24 C23 119.39(12) . . ?
C24 C24 C23 117.59(8) 2 . ?
C24 N10 C25 115.31(12) . . ?
N11 C25 N10 116.21(12) . . ?
N11 C25 C25 122.14(8) . 2 ?
N10 C25 C25 121.66(8) . 2 ?
C26 N11 C25 115.35(12) . . ?
N11 C26 N12 116.64(12) . . ?
N11 C26 C26 122.48(8) . 2 ?
N12 C26 C26 120.87(8) . 2 ?
C27 N12 C26 117.57(12) . . ?
N12 C27 C28 115.76(12) . . ?
N12 C27 C27 121.54(8) . 2 ?
C28 C27 C27 122.71(8) . 2 ?
C33 C28 C29 119.50(14) . . ?
C33 C28 C27 121.67(13) . . ?
C29 C28 C27 118.75(13) . . ?
C30 C29 C28 119.92(14) . . ?
C30 C29 H29 120.0 . . ?
C28 C29 H29 120.0 . . ?
C29 C30 C31 120.28(14) . . ?
C29 C30 H30 119.9 . . ?
C31 C30 H30 119.9 . . ?
C30 C31 C32 119.93(15) . . ?
C30 C31 H31 120.0 . . ?
C32 C31 H31 120.0 . . ?
C33 C32 C31 120.51(15) . . ?
C33 C32 H32 119.7 . . ?
C31 C32 H32 119.7 . . ?
C32 C33 C28 119.83(15) . . ?
C32 C33 H33 120.1 . . ?
C28 C33 H33 120.1 . . ?
N13 C34 C35 176.22(15) . . ?
N14 C35 C35 123.02(7) . 2_655 ?
N14 C35 C34 118.54(12) . . ?
C35 C35 C34 118.44(8) 2_655 . ?
C35 N14 C36 115.40(11) . . ?
N15 C36 N14 116.21(12) . . ?
N15 C36 C36 122.26(7) . 2_655 ?
N14 C36 C36 121.53(7) . 2_655 ?
C37 N15 C36 115.28(11) . . ?
N15 C37 N16 116.54(12) . . ?
N15 C37 C37 122.40(7) . 2_655 ?
N16 C37 C37 121.03(7) . 2_655 ?
C38 N16 C37 117.32(12) . . ?
N16 C38 C39 116.17(12) . . ?
N16 C38 C38 121.61(8) . 2_655 ?
C39 C38 C38 122.19(7) . 2_655 ?
C44 C39 C40 119.55(13) . . ?
C44 C39 C38 120.45(13) . . ?
C40 C39 C38 119.86(13) . . ?
C41 C40 C39 119.75(14) . . ?
C41 C40 H40 120.1 . . ?
C39 C40 H40 120.1 . . ?
C40 C41 C42 120.29(15) . . ?
C40 C41 H41 119.9 . . ?
C42 C41 H41 119.9 . . ?
C43 C42 C41 119.98(14) . . ?
C43 C42 H42 120.0 . . ?
C41 C42 H42 120.0 . . ?
C44 C43 C42 120.21(15) . . ?
C44 C43 H43 119.9 . . ?
C42 C43 H43 119.9 . . ?
C43 C44 C39 120.20(14) . . ?
C43 C44 H44 119.9 . . ?
C39 C44 H44 119.9 . . ?

loop_
_geom_bond_atom_site_label_1
_geom_bond_atom_site_label_2
_geom_bond_distance
_geom_bond_site_symmetry_2
_geom_bond_publ_flag
N1 C1 1.1472(18) . ?
C1 C2 1.451(2) . ?
C2 N2 1.3053(18) . ?
C2 C9 1.440(2) . ?
N2 C3 1.3663(17) . ?
C3 N3 1.3374(17) . ?
C3 C8 1.435(2) . ?
N3 C4 1.3313(17) . ?
C4 N4 1.3675(17) . ?
C4 C7 1.4334(19) . ?
N4 C5 1.3078(17) . ?
C5 C6 1.474(2) . ?
C5 C11 1.4813(19) . ?
C6 N5 1.3042(17) . ?
C6 C17 1.4820(19) . ?
N5 C7 1.3710(17) . ?
C7 N6 1.3325(17) . ?
N6 C8 1.3400(17) . ?
C8 N7 1.3668(18) . ?
N7 C9 1.3059(18) . ?
C9 C10 1.449(2) . ?
C10 N8 1.1447(19) . ?
C11 C12 1.389(2) . ?
C11 C16 1.391(2) . ?
C12 C13 1.376(2) . ?
C12 H12 0.9500 . ?
C13 C14 1.381(2) . ?
C13 H13 0.9500 . ?
C14 C15 1.368(2) . ?
C14 H14 0.9500 . ?
C15 C16 1.390(2) . ?
C15 H15 0.9500 . ?
C16 H16 0.9500 . ?
C17 C22 1.384(2) . ?
C17 C18 1.397(2) . ?
C18 C19 1.383(2) . ?
C18 H18 0.9500 . ?
C19 C20 1.376(3) . ?
C19 H19 0.9500 . ?
C20 C21 1.377(3) . ?
C20 H20 0.9500 . ?
C21 C22 1.384(2) . ?
C21 H21 0.9500 . ?
C22 H22 0.9500 . ?
N9 C23 1.144(2) . ?
C23 C24 1.444(2) . ?
C24 N10 1.3100(18) . ?
C24 C24 1.435(3) 2 ?
N10 C25 1.3589(18) . ?
C25 N11 1.3464(18) . ?
C25 C25 1.437(3) 2 ?
N11 C26 1.3263(18) . ?
C26 N12 1.3707(18) . ?
C26 C26 1.446(3) 2 ?
N12 C27 1.3050(18) . ?
C27 C28 1.4804(19) . ?
C27 C27 1.487(3) 2 ?
C28 C33 1.393(2) . ?
C28 C29 1.400(2) . ?
C29 C30 1.381(2) . ?
C29 H29 0.9500 . ?
C30 C31 1.382(2) . ?
C30 H30 0.9500 . ?
C31 C32 1.384(2) . ?
C31 H31 0.9500 . ?
C32 C33 1.381(2) . ?
C32 H32 0.9500 . ?
C33 H33 0.9500 . ?
N13 C34 1.1433(18) . ?
C34 C35 1.4502(19) . ?
C35 N14 1.3093(17) . ?
C35 C35 1.431(3) 2_655 ?
N14 C36 1.3593(17) . ?
C36 N15 1.3428(17) . ?
C36 C36 1.437(3) 2_655 ?
N15 C37 1.3288(17) . ?
C37 N16 1.3724(17) . ?
C37 C37 1.446(3) 2_655 ?
N16 C38 1.3078(17) . ?
C38 C39 1.4755(19) . ?
C38 C38 1.490(3) 2_655 ?
C39 C44 1.388(2) . ?
C39 C40 1.397(2) . ?
C40 C41 1.383(2) . ?
C40 H40 0.9500 . ?
C41 C42 1.384(2) . ?
C41 H41 0.9500 . ?
C42 C43 1.381(2) . ?
C42 H42 0.9500 . ?
C43 C44 1.381(2) . ?
C43 H43 0.9500 . ?
C44 H44 0.9500 . ?

loop_
_geom_torsion_atom_site_label_1
_geom_torsion_atom_site_label_2
_geom_torsion_atom_site_label_3
_geom_torsion_atom_site_label_4
_geom_torsion
_geom_torsion_site_symmetry_1
_geom_torsion_site_symmetry_2
_geom_torsion_site_symmetry_3
_geom_torsion_site_symmetry_4
_geom_torsion_publ_flag
C9 C2 N2 C3 -1.9(2) . . . . ?
C1 C2 N2 C3 177.22(12) . . . . ?
C2 N2 C3 N3 176.16(12) . . . . ?
C2 N2 C3 C8 -4.05(19) . . . . ?
N2 C3 N3 C4 177.65(12) . . . . ?
C8 C3 N3 C4 -2.1(2) . . . . ?
C3 N3 C4 N4 178.26(12) . . . . ?
C3 N3 C4 C7 -2.6(2) . . . . ?
N3 C4 N4 C5 179.63(12) . . . . ?
C7 C4 N4 C5 0.46(19) . . . . ?
C4 N4 C5 C6 -0.32(19) . . . . ?
C4 N4 C5 C11 178.54(12) . . . . ?
N4 C5 C6 N5 -1.7(2) . . . . ?
C11 C5 C6 N5 179.49(12) . . . . ?
N4 C5 C6 C17 178.17(12) . . . . ?
C11 C5 C6 C17 -0.6(2) . . . . ?
C5 C6 N5 C7 3.47(19) . . . . ?
C17 C6 N5 C7 -176.45(12) . . . . ?
C6 N5 C7 N6 174.19(12) . . . . ?
C6 N5 C7 C4 -3.29(19) . . . . ?
N3 C4 C7 N6 4.9(2) . . . . ?
N4 C4 C7 N6 -176.00(12) . . . . ?
N3 C4 C7 N5 -177.79(12) . . . . ?
N4 C4 C7 N5 1.3(2) . . . . ?
N5 C7 N6 C8 -179.19(12) . . . . ?
C4 C7 N6 C8 -1.76(19) . . . . ?
C7 N6 C8 N7 175.52(12) . . . . ?
C7 N6 C8 C3 -3.0(2) . . . . ?
N3 C3 C8 N6 5.3(2) . . . . ?
N2 C3 C8 N6 -174.52(12) . . . . ?
N3 C3 C8 N7 -173.16(13) . . . . ?
N2 C3 C8 N7 7.1(2) . . . . ?
N6 C8 N7 C9 178.14(12) . . . . ?
C3 C8 N7 C9 -3.36(19) . . . . ?
C8 N7 C9 C2 -2.6(2) . . . . ?
C8 N7 C9 C10 175.99(12) . . . . ?
N2 C2 C9 N7 5.7(2) . . . . ?
C1 C2 C9 N7 -173.44(13) . . . . ?
N2 C2 C9 C10 -172.88(13) . . . . ?
C1 C2 C9 C10 8.0(2) . . . . ?
N4 C5 C11 C12 -36.75(19) . . . . ?
C6 C5 C11 C12 142.08(15) . . . . ?
N4 C5 C11 C16 141.70(15) . . . . ?
C6 C5 C11 C16 -39.5(2) . . . . ?
C16 C11 C12 C13 1.9(3) . . . . ?
C5 C11 C12 C13 -179.51(16) . . . . ?
C11 C12 C13 C14 -0.4(3) . . . . ?
C12 C13 C14 C15 -1.5(3) . . . . ?
C13 C14 C15 C16 1.8(3) . . . . ?
C14 C15 C16 C11 -0.3(3) . . . . ?
C12 C11 C16 C15 -1.6(2) . . . . ?
C5 C11 C16 C15 179.99(14) . . . . ?
N5 C6 C17 C22 -51.1(2) . . . . ?
C5 C6 C17 C22 128.99(16) . . . . ?
N5 C6 C17 C18 126.54(15) . . . . ?
C5 C6 C17 C18 -53.4(2) . . . . ?
C22 C17 C18 C19 -1.0(2) . . . . ?
C6 C17 C18 C19 -178.59(14) . . . . ?
C17 C18 C19 C20 -1.0(2) . . . . ?
C18 C19 C20 C21 1.8(3) . . . . ?
C19 C20 C21 C22 -0.5(3) . . . . ?
C18 C17 C22 C21 2.2(3) . . . . ?
C6 C17 C22 C21 179.85(16) . . . . ?
C20 C21 C22 C17 -1.4(3) . . . . ?
C24 C24 N10 C25 1.2(3) 2 . . . ?
C23 C24 N10 C25 -178.82(14) . . . . ?
C24 N10 C25 N11 -178.80(13) . . . . ?
C24 N10 C25 C25 0.6(2) . . . 2 ?
N10 C25 N11 C26 -179.10(13) . . . . ?
C25 C25 N11 C26 1.5(2) 2 . . . ?
C25 N11 C26 N12 179.60(12) . . . . ?
C25 N11 C26 C26 0.9(3) . . . 2 ?
N11 C26 N12 C27 -178.41(13) . . . . ?
C26 C26 N12 C27 0.3(2) 2 . . . ?
C26 N12 C27 C28 177.83(12) . . . . ?
C26 N12 C27 C27 -1.7(2) . . . 2 ?
N12 C27 C28 C33 -136.05(15) . . . . ?
C27 C27 C28 C33 43.5(2) 2 . . . ?
N12 C27 C28 C29 40.76(19) . . . . ?
C27 C27 C28 C29 -139.73(17) 2 . . . ?
C33 C28 C29 C30 -1.5(2) . . . . ?
C27 C28 C29 C30 -178.36(13) . . . . ?
C28 C29 C30 C31 0.0(2) . . . . ?
C29 C30 C31 C32 1.5(2) . . . . ?
C30 C31 C32 C33 -1.5(3) . . . . ?
C31 C32 C33 C28 -0.1(2) . . . . ?
C29 C28 C33 C32 1.5(2) . . . . ?
C27 C28 C33 C32 178.30(14) . . . . ?
C35 C35 N14 C36 1.4(2) 2_655 . . . ?
C34 C35 N14 C36 -178.48(13) . . . . ?
C35 N14 C36 N15 -178.37(12) . . . . ?
C35 N14 C36 C36 1.5(2) . . . 2_655 ?
N14 C36 N15 C37 -178.42(12) . . . . ?
C36 C36 N15 C37 1.7(2) 2_655 . . . ?
C36 N15 C37 N16 179.44(12) . . . . ?
C36 N15 C37 C37 1.3(2) . . . 2_655 ?
N15 C37 N16 C38 -178.03(13) . . . . ?
C37 C37 N16 C38 0.2(2) 2_655 . . . ?
C37 N16 C38 C39 176.01(12) . . . . ?
C37 N16 C38 C38 -2.0(2) . . . 2_655 ?
N16 C38 C39 C44 -133.66(14) . . . . ?
C38 C38 C39 C44 44.4(2) 2_655 . . . ?
N16 C38 C39 C40 42.11(19) . . . . ?
C38 C38 C39 C40 -139.86(17) 2_655 . . . ?
C44 C39 C40 C41 -0.7(2) . . . . ?
C38 C39 C40 C41 -176.49(13) . . . . ?
C39 C40 C41 C42 0.3(2) . . . . ?
C40 C41 C42 C43 0.8(2) . . . . ?
C41 C42 C43 C44 -1.4(2) . . . . ?
C42 C43 C44 C39 1.1(2) . . . . ?
C40 C39 C44 C43 0.0(2) . . . . ?
C38 C39 C44 C43 175.79(14) . . . . ?
